data_7720373
loop_
_publ_author_name
'Mittag, Simon M.'
'Klopf, Jonas'
'Virovets, Alexander V.'
'Peresypkina, Eugenia'
'Lerner, Hans-Wolfram'
'Helten, Holger'
'Wagner, Matthias'

_publ_section_title
;
 Fraternal twins: B<sub>2</sub>O<sub>2</sub>- or
 B<sub>2</sub>N<sub>2</sub>-doped polycyclic &#x3c0; systems and their
 formation mechanism <i>via</i> regiodivergent Au- <i>versus</i>
 amine-catalyzed cyclizations.
;
_journal_issue 14
_journal_name_full 'Dalton transactions (Cambridge, England : 2003)'
_journal_page_first 5553
_journal_page_last 5564
_journal_paper_doi 10.1039/d6dt00412a
_journal_volume 55
_journal_year 2026
_chemical_formula_moiety 'C34 H32 B2 O2'
_chemical_formula_sum 'C34 H32 B2 O2'
_chemical_formula_weight 494.21
_space_group_crystal_system monoclinic
_space_group_IT_number 14
_space_group_name_Hall '-P 2ybc'
_space_group_name_H-M_alt 'P 1 21/c 1'
_atom_sites_solution_hydrogens geom
_atom_sites_solution_primary dual
_atom_sites_solution_secondary difmap
_audit_creation_method SHELXL-2019/3
_audit_update_record
;
2026-01-15 deposited with the CCDC.	2026-02-27 downloaded from the CCDC.
;
_cell_angle_alpha 90
_cell_angle_beta 104.615(6)
_cell_angle_gamma 90
_cell_formula_units_Z 2
_cell_length_a 14.7681(8)
_cell_length_b 7.0414(4)
_cell_length_c 13.6897(8)
_cell_measurement_reflns_used 3628
_cell_measurement_temperature 173(2)
_cell_measurement_theta_max 27.8410
_cell_measurement_theta_min 2.9040
_cell_volume 1377.50(14)
_computing_cell_refinement 'CrysAlisPro 1.171.42.43a (Rigaku OD, 2022)'
_computing_data_collection 'X-Area (Stoe & Cie, 2001)'
_computing_data_reduction 'CrysAlisPro 1.171.42.43a (Rigaku OD, 2022)'
_computing_publication_material 'IUCr PublCIF online service'
_computing_structure_refinement 'SHELXL-2019/2 (Sheldrick, 2019)'
_computing_structure_solution 'SHELXT (G. M. Sheldrick, 2015)'
_diffrn_ambient_temperature 173(2)
_diffrn_detector 'image plate'
_diffrn_detector_area_resol_mean 6.67
_diffrn_detector_type 'STOE image plate (34 cm diameter)'
_diffrn_measured_fraction_theta_full 0.995
_diffrn_measured_fraction_theta_max 0.996
_diffrn_measurement_device '2-circle goniometer'
_diffrn_measurement_device_type 'STOE IPDS II two-circle-diffractometer'
_diffrn_measurement_method \w
_diffrn_radiation_monochromator mirror
_diffrn_radiation_type MoK\a
_diffrn_radiation_wavelength 0.71073
_diffrn_reflns_av_R_equivalents 0.0465
_diffrn_reflns_av_unetI/netI 0.0403
_diffrn_reflns_Laue_measured_fraction_full 0.995
_diffrn_reflns_Laue_measured_fraction_max 0.996
_diffrn_reflns_limit_h_max 19
_diffrn_reflns_limit_h_min -19
_diffrn_reflns_limit_k_max 9
_diffrn_reflns_limit_k_min -9
_diffrn_reflns_limit_l_max 17
_diffrn_reflns_limit_l_min -13
_diffrn_reflns_number 11087
_diffrn_reflns_point_group_measured_fraction_full 0.995
_diffrn_reflns_point_group_measured_fraction_max 0.996
_diffrn_reflns_theta_full 25.242
_diffrn_reflns_theta_max 27.484
_diffrn_reflns_theta_min 2.851
_diffrn_source 'Genix 3D I\mS microfocus X-ray source'
_exptl_absorpt_coefficient_mu 0.071
_exptl_absorpt_correction_T_max 1.00000
_exptl_absorpt_correction_T_min 0.67796
_exptl_absorpt_correction_type multi-scan
_exptl_absorpt_process_details
;
CrysAlisPro 1.171.42.43a (Rigaku Oxford Diffraction, 2022)
Empirical absorption correction using spherical harmonics,
implemented in SCALE3 ABSPACK scaling algorithm.
;
_exptl_crystal_colour colourless
_exptl_crystal_density_diffrn 1.192
_exptl_crystal_description 'thick plate'
_exptl_crystal_F_000 524
_exptl_crystal_size_max 0.220
_exptl_crystal_size_mid 0.120
_exptl_crystal_size_min 0.070
_refine_diff_density_max 0.355
_refine_diff_density_min -0.186
_refine_diff_density_rms 0.047
_refine_ls_extinction_method none
_refine_ls_goodness_of_fit_ref 1.048
_refine_ls_hydrogen_treatment constr
_refine_ls_matrix_type full
_refine_ls_number_parameters 175
_refine_ls_number_reflns 3142
_refine_ls_number_restraints 0
_refine_ls_restrained_S_all 1.048
_refine_ls_R_factor_all 0.0596
_refine_ls_R_factor_gt 0.0487
_refine_ls_shift/su_max 0.000
_refine_ls_shift/su_mean 0.000
_refine_ls_structure_factor_coef Fsqd
_refine_ls_weighting_details 'w=1/[\s^2^(Fo^2^)+(0.0700P)^2^+0.3597P] where P=(Fo^2^+2Fc^2^)/3'
_refine_ls_weighting_scheme calc
_refine_ls_wR_factor_gt 0.1315
_refine_ls_wR_factor_ref 0.1404
_reflns_Friedel_coverage 0.000
_reflns_number_gt 2560
_reflns_number_total 3142
_reflns_threshold_expression 'I > 2\s(I)'
_cod_data_source_file d6dt00412a2.cif
_cod_data_source_block B2O2_wa3632_sm304
_cod_depositor_comments 'Adding full bibliography for 7720366--7720383.cif.'
_cod_original_cell_volume 1377.51(14)
_cod_original_sg_symbol_H-M 'P 21/c'
_cod_database_code 7720373
_shelx_shelxl_version_number 2019/3
_shelx_space_group_comment
;
The symmetry employed for this shelxl refinement is uniquely defined
by the following loop, which should always be used as a source of
symmetry information in preference to the above space-group names.
They are only intended as comments.
;
_shelx_estimated_absorpt_t_min 0.985
_shelx_estimated_absorpt_t_max 0.995

loop_
_space_group_symop_operation_xyz
'x, y, z'
'-x, y+1/2, -z+1/2'
'-x, -y, -z'
'x, -y-1/2, z-1/2'

loop_
_atom_site_label
_atom_site_type_symbol
_atom_site_fract_x
_atom_site_fract_y
_atom_site_fract_z
_atom_site_U_iso_or_equiv
_atom_site_adp_type
_atom_site_occupancy
_atom_site_site_symmetry_order
_atom_site_calc_flag
_atom_site_refinement_flags_posn
_atom_site_refinement_flags_adp
_atom_site_refinement_flags_occupancy
_atom_site_disorder_assembly
_atom_site_disorder_group
B1 B 0.17944(9) 0.6233(2) 0.64699(11) 0.0230(3) Uani 1 1 d . . . . .
O1 O 0.11214(6) 0.59978(13) 0.55673(7) 0.0248(2) Uani 1 1 d . . . . .
C1 C 0.03003(8) 0.50396(18) 0.55151(9) 0.0229(3) Uani 1 1 d . . . . .
C2 C 0.00885(9) 0.42970(19) 0.63340(10) 0.0243(3) Uani 1 1 d . . . . .
H2 H -0.048194 0.362131 0.625714 0.029 Uiso 1 1 calc R U . . .
C3 C 0.07119(9) 0.45047(18) 0.73327(10) 0.0237(3) Uani 1 1 d . . . . .
C4 C 0.04652(10) 0.3842(2) 0.81952(11) 0.0311(3) Uani 1 1 d . . . . .
H4 H -0.012356 0.324473 0.813264 0.037 Uiso 1 1 calc R U . . .
C5 C 0.10751(11) 0.4053(2) 0.91364(11) 0.0357(4) Uani 1 1 d . . . . .
H5 H 0.090268 0.359726 0.971736 0.043 Uiso 1 1 calc R U . . .
C6 C 0.19427(10) 0.4930(2) 0.92423(10) 0.0322(3) Uani 1 1 d . . . . .
H6 H 0.236314 0.505133 0.989068 0.039 Uiso 1 1 calc R U . . .
C7 C 0.21858(9) 0.56205(19) 0.83997(10) 0.0264(3) Uani 1 1 d . . . . .
H7 H 0.277390 0.622766 0.847529 0.032 Uiso 1 1 calc R U . . .
C8 C 0.15783(8) 0.54413(18) 0.74303(9) 0.0230(3) Uani 1 1 d . . . . .
C11 C 0.27322(8) 0.72482(19) 0.64234(9) 0.0243(3) Uani 1 1 d . . . . .
C12 C 0.33500(9) 0.6345(2) 0.59410(10) 0.0285(3) Uani 1 1 d . . . . .
C13 C 0.42025(9) 0.7199(2) 0.59403(11) 0.0348(3) Uani 1 1 d . . . . .
H13 H 0.461123 0.658306 0.560544 0.042 Uiso 1 1 calc R U . . .
C14 C 0.44686(10) 0.8923(3) 0.64154(11) 0.0370(4) Uani 1 1 d . . . . .
C15 C 0.38527(10) 0.9819(2) 0.68835(11) 0.0346(3) Uani 1 1 d . . . . .
H15 H 0.402423 1.100510 0.720810 0.042 Uiso 1 1 calc R U . . .
C16 C 0.29875(9) 0.9021(2) 0.68893(10) 0.0284(3) Uani 1 1 d . . . . .
C17 C 0.31070(12) 0.4445(2) 0.54252(13) 0.0408(4) Uani 1 1 d . . . . .
H17A H 0.292975 0.355165 0.589369 0.061 Uiso 1 1 calc R U . . .
H17B H 0.365107 0.395027 0.521964 0.061 Uiso 1 1 calc R U . . .
H17C H 0.258271 0.460305 0.482821 0.061 Uiso 1 1 calc R U . . .
C18 C 0.54074(11) 0.9806(3) 0.64254(14) 0.0520(5) Uani 1 1 d . . . . .
H18A H 0.567892 0.915509 0.593371 0.078 Uiso 1 1 calc R U . . .
H18B H 0.582908 0.968112 0.710100 0.078 Uiso 1 1 calc R U . . .
H18C H 0.532079 1.115425 0.624786 0.078 Uiso 1 1 calc R U . . .
C19 C 0.23235(11) 1.0133(2) 0.73510(13) 0.0403(4) Uani 1 1 d . . . . .
H19A H 0.178156 1.053891 0.681763 0.060 Uiso 1 1 calc R U . . .
H19B H 0.264577 1.125230 0.769948 0.060 Uiso 1 1 calc R U . . .
H19C H 0.211295 0.932915 0.783504 0.060 Uiso 1 1 calc R U . . .

loop_
_atom_site_aniso_label
_atom_site_aniso_U_11
_atom_site_aniso_U_22
_atom_site_aniso_U_33
_atom_site_aniso_U_23
_atom_site_aniso_U_13
_atom_site_aniso_U_12
B1 0.0194(6) 0.0240(7) 0.0234(7) -0.0015(5) 0.0012(5) -0.0003(5)
O1 0.0197(4) 0.0316(5) 0.0209(4) -0.0003(4) 0.0009(3) -0.0052(4)
C1 0.0183(5) 0.0245(6) 0.0235(6) -0.0027(5) 0.0009(5) -0.0014(5)
C2 0.0199(6) 0.0263(6) 0.0246(6) -0.0010(5) 0.0017(5) -0.0031(5)
C3 0.0240(6) 0.0226(6) 0.0224(6) 0.0007(5) 0.0017(5) 0.0001(5)
C4 0.0320(7) 0.0312(7) 0.0287(7) 0.0033(6) 0.0050(6) -0.0082(6)
C5 0.0463(8) 0.0369(8) 0.0227(6) 0.0048(6) 0.0065(6) -0.0085(7)
C6 0.0376(7) 0.0319(7) 0.0217(6) 0.0003(5) -0.0026(5) -0.0021(6)
C7 0.0235(6) 0.0269(7) 0.0251(6) -0.0007(5) -0.0007(5) 0.0003(5)
C8 0.0209(6) 0.0236(6) 0.0226(6) -0.0013(5) 0.0017(5) 0.0010(5)
C11 0.0194(5) 0.0305(7) 0.0199(6) 0.0020(5) -0.0008(4) -0.0033(5)
C12 0.0246(6) 0.0366(8) 0.0227(6) 0.0019(5) 0.0029(5) -0.0021(5)
C13 0.0241(6) 0.0516(9) 0.0291(7) 0.0015(6) 0.0075(5) -0.0043(6)
C14 0.0265(7) 0.0531(10) 0.0284(7) 0.0060(7) 0.0011(6) -0.0135(6)
C15 0.0343(7) 0.0377(8) 0.0276(7) 0.0001(6) 0.0000(6) -0.0142(6)
C16 0.0265(6) 0.0315(7) 0.0238(6) 0.0015(5) 0.0004(5) -0.0050(5)
C17 0.0393(8) 0.0409(9) 0.0441(9) -0.0092(7) 0.0142(7) -0.0024(7)
C18 0.0341(8) 0.0782(13) 0.0424(9) 0.0021(9) 0.0070(7) -0.0259(9)
C19 0.0435(8) 0.0331(8) 0.0446(9) -0.0074(7) 0.0119(7) -0.0041(7)

loop_
_atom_type_symbol
_atom_type_description
_atom_type_scat_dispersion_real
_atom_type_scat_dispersion_imag
_atom_type_scat_source
C C 0.0033 0.0016 'International Tables Vol C Tables 4.2.6.8 and 6.1.1.4'
H H 0.0000 0.0000 'International Tables Vol C Tables 4.2.6.8 and 6.1.1.4'
B B 0.0013 0.0007 'International Tables Vol C Tables 4.2.6.8 and 6.1.1.4'
O O 0.0106 0.0060 'International Tables Vol C Tables 4.2.6.8 and 6.1.1.4'

loop_
_geom_angle_atom_site_label_1
_geom_angle_atom_site_label_2
_geom_angle_atom_site_label_3
_geom_angle
_geom_angle_site_symmetry_1
_geom_angle_site_symmetry_3
_geom_angle_publ_flag
O1 B1 C8 117.57(11) . . ?
O1 B1 C11 117.29(12) . . ?
C8 B1 C11 125.12(11) . . ?
C1 O1 B1 122.01(10) . . ?
C2 C1 O1 122.41(11) . . ?
C2 C1 C1 125.21(14) . 3_566 ?
O1 C1 C1 112.38(14) . 3_566 ?
C1 C2 C3 121.43(12) . . ?
C1 C2 H2 119.3 . . ?
C3 C2 H2 119.3 . . ?
C4 C3 C8 119.80(12) . . ?
C4 C3 C2 121.53(12) . . ?
C8 C3 C2 118.66(12) . . ?
C5 C4 C3 120.22(13) . . ?
C5 C4 H4 119.9 . . ?
C3 C4 H4 119.9 . . ?
C4 C5 C6 120.64(13) . . ?
C4 C5 H5 119.7 . . ?
C6 C5 H5 119.7 . . ?
C7 C6 C5 119.62(12) . . ?
C7 C6 H6 120.2 . . ?
C5 C6 H6 120.2 . . ?
C6 C7 C8 121.21(12) . . ?
C6 C7 H7 119.4 . . ?
C8 C7 H7 119.4 . . ?
C7 C8 C3 118.47(12) . . ?
C7 C8 B1 123.67(11) . . ?
C3 C8 B1 117.85(11) . . ?
C12 C11 C16 118.82(12) . . ?
C12 C11 B1 119.71(12) . . ?
C16 C11 B1 121.43(12) . . ?
C13 C12 C11 119.86(13) . . ?
C13 C12 C17 119.25(14) . . ?
C11 C12 C17 120.89(12) . . ?
C14 C13 C12 121.74(14) . . ?
C14 C13 H13 119.1 . . ?
C12 C13 H13 119.1 . . ?
C13 C14 C15 118.22(13) . . ?
C13 C14 C18 120.92(16) . . ?
C15 C14 C18 120.85(16) . . ?
C14 C15 C16 121.74(14) . . ?
C14 C15 H15 119.1 . . ?
C16 C15 H15 119.1 . . ?
C15 C16 C11 119.60(13) . . ?
C15 C16 C19 118.98(13) . . ?
C11 C16 C19 121.35(12) . . ?
C12 C17 H17A 109.5 . . ?
C12 C17 H17B 109.5 . . ?
H17A C17 H17B 109.5 . . ?
C12 C17 H17C 109.5 . . ?
H17A C17 H17C 109.5 . . ?
H17B C17 H17C 109.5 . . ?
C14 C18 H18A 109.5 . . ?
C14 C18 H18B 109.5 . . ?
H18A C18 H18B 109.5 . . ?
C14 C18 H18C 109.5 . . ?
H18A C18 H18C 109.5 . . ?
H18B C18 H18C 109.5 . . ?
C16 C19 H19A 109.5 . . ?
C16 C19 H19B 109.5 . . ?
H19A C19 H19B 109.5 . . ?
C16 C19 H19C 109.5 . . ?
H19A C19 H19C 109.5 . . ?
H19B C19 H19C 109.5 . . ?

loop_
_geom_bond_atom_site_label_1
_geom_bond_atom_site_label_2
_geom_bond_distance
_geom_bond_site_symmetry_2
_geom_bond_publ_flag
B1 O1 1.3864(16) . ?
B1 C8 1.5341(19) . ?
B1 C11 1.5739(18) . ?
O1 C1 1.3738(15) . ?
C1 C2 1.3434(19) . ?
C1 C1 1.465(2) 3_566 ?
C2 C3 1.4502(17) . ?
C2 H2 0.9500 . ?
C3 C4 1.4006(19) . ?
C3 C8 1.4154(17) . ?
C4 C5 1.381(2) . ?
C4 H4 0.9500 . ?
C5 C6 1.397(2) . ?
C5 H5 0.9500 . ?
C6 C7 1.380(2) . ?
C6 H6 0.9500 . ?
C7 C8 1.4075(17) . ?
C7 H7 0.9500 . ?
C11 C12 1.406(2) . ?
C11 C16 1.4094(19) . ?
C12 C13 1.3954(19) . ?
C12 C17 1.513(2) . ?
C13 C14 1.386(2) . ?
C13 H13 0.9500 . ?
C14 C15 1.389(2) . ?
C14 C18 1.517(2) . ?
C15 C16 1.3977(19) . ?
C15 H15 0.9500 . ?
C16 C19 1.512(2) . ?
C17 H17A 0.9800 . ?
C17 H17B 0.9800 . ?
C17 H17C 0.9800 . ?
C18 H18A 0.9800 . ?
C18 H18B 0.9800 . ?
C18 H18C 0.9800 . ?
C19 H19A 0.9800 . ?
C19 H19B 0.9800 . ?
C19 H19C 0.9800 . ?

loop_
_geom_torsion_atom_site_label_1
_geom_torsion_atom_site_label_2
_geom_torsion_atom_site_label_3
_geom_torsion_atom_site_label_4
_geom_torsion
_geom_torsion_site_symmetry_1
_geom_torsion_site_symmetry_2
_geom_torsion_site_symmetry_3
_geom_torsion_site_symmetry_4
_geom_torsion_publ_flag
C8 B1 O1 C1 -2.10(18) . . . . ?
C11 B1 O1 C1 176.36(11) . . . . ?
B1 O1 C1 C2 1.12(19) . . . . ?
B1 O1 C1 C1 -179.68(13) . . . 3_566 ?
O1 C1 C2 C3 1.4(2) . . . . ?
C1 C1 C2 C3 -177.67(15) 3_566 . . . ?
C1 C2 C3 C4 175.72(13) . . . . ?
C1 C2 C3 C8 -2.78(19) . . . . ?
C8 C3 C4 C5 -1.8(2) . . . . ?
C2 C3 C4 C5 179.75(13) . . . . ?
C3 C4 C5 C6 0.1(2) . . . . ?
C4 C5 C6 C7 1.1(2) . . . . ?
C5 C6 C7 C8 -0.6(2) . . . . ?
C6 C7 C8 C3 -1.0(2) . . . . ?
C6 C7 C8 B1 177.99(13) . . . . ?
C4 C3 C8 C7 2.19(19) . . . . ?
C2 C3 C8 C7 -179.29(11) . . . . ?
C4 C3 C8 B1 -176.86(12) . . . . ?
C2 C3 C8 B1 1.66(18) . . . . ?
O1 B1 C8 C7 -178.34(12) . . . . ?
C11 B1 C8 C7 3.3(2) . . . . ?
O1 B1 C8 C3 0.66(18) . . . . ?
C11 B1 C8 C3 -177.68(12) . . . . ?
O1 B1 C11 C12 -67.47(17) . . . . ?
C8 B1 C11 C12 110.86(15) . . . . ?
O1 B1 C11 C16 114.96(14) . . . . ?
C8 B1 C11 C16 -66.71(18) . . . . ?
C16 C11 C12 C13 0.7(2) . . . . ?
B1 C11 C12 C13 -176.93(12) . . . . ?
C16 C11 C12 C17 -179.70(13) . . . . ?
B1 C11 C12 C17 2.67(19) . . . . ?
C11 C12 C13 C14 0.7(2) . . . . ?
C17 C12 C13 C14 -178.90(14) . . . . ?
C12 C13 C14 C15 -1.3(2) . . . . ?
C12 C13 C14 C18 178.66(14) . . . . ?
C13 C14 C15 C16 0.4(2) . . . . ?
C18 C14 C15 C16 -179.51(14) . . . . ?
C14 C15 C16 C11 1.0(2) . . . . ?
C14 C15 C16 C19 -175.92(14) . . . . ?
C12 C11 C16 C15 -1.52(19) . . . . ?
B1 C11 C16 C15 176.08(12) . . . . ?
C12 C11 C16 C19 175.30(13) . . . . ?
B1 C11 C16 C19 -7.1(2) . . . . ?
